data_4334699
loop_
_publ_author_name
'Jiliang Zhang'
'Svilen Bobev'

_publ_section_title
;
 Correlations between Chemical Bonding and Magnetic Exchange Interactions:
 Synthesis, Crystal Structures, and Magnetic Properties of the New Family
 RE2AlGe2 (RE = Tb-Tm, Lu)
;
_journal_name_full 'Inorganic Chemistry'
_journal_page_first 5307
_journal_page_last 5315
_journal_paper_doi 10.1021/ic400254v
_journal_volume 52
_journal_year 2013
_chemical_formula_sum 'Al0.87 Ge2.13 Tb2'
_chemical_formula_weight 495.93
_chemical_name_systematic
; 
 ? 
;
_space_group_IT_number 71
_symmetry_cell_setting orthorhombic
_symmetry_space_group_name_Hall '-I 2 2'
_symmetry_space_group_name_H-M 'I m m m'
_atom_sites_solution_primary direct
_atom_sites_solution_secondary difmap
_audit_creation_method SHELXL-97
_cell_angle_alpha 90.00
_cell_angle_beta 90.00
_cell_angle_gamma 90.00
_cell_formula_units_Z 2
_cell_length_a 4.0998(11)
_cell_length_b 6.0034(16)
_cell_length_c 8.692(2)
_cell_measurement_reflns_used 999
_cell_measurement_temperature 200(2)
_cell_measurement_theta_max 30.3
_cell_measurement_theta_min 4.13
_cell_volume 213.93(9)
_computing_cell_refinement 'Bruker SMART'
_computing_data_collection 'Bruker SMART'
_computing_data_reduction 'Bruker SAINT'
_computing_molecular_graphics 'Bruker SHELXTL'
_computing_publication_material 'Bruker SHELXTL'
_computing_structure_refinement 'SHELXL-97 (Sheldrick, 1997)'
_computing_structure_solution 'SHELXS-97 (Sheldrick, 1990)'
_diffrn_ambient_temperature 200(2)
_diffrn_measured_fraction_theta_full 0.986
_diffrn_measured_fraction_theta_max 0.986
_diffrn_measurement_device_type 'CCD area detector'
_diffrn_measurement_method 'phi and omega scans'
_diffrn_radiation_monochromator graphite
_diffrn_radiation_source 'fine-focus sealed tube'
_diffrn_radiation_type MoK\a
_diffrn_radiation_wavelength 0.71073
_diffrn_reflns_av_R_equivalents 0.0443
_diffrn_reflns_av_sigmaI/netI 0.0260
_diffrn_reflns_limit_h_max 5
_diffrn_reflns_limit_h_min -5
_diffrn_reflns_limit_k_max 8
_diffrn_reflns_limit_k_min -8
_diffrn_reflns_limit_l_max 12
_diffrn_reflns_limit_l_min -12
_diffrn_reflns_number 1643
_diffrn_reflns_theta_full 30.31
_diffrn_reflns_theta_max 30.31
_diffrn_reflns_theta_min 4.13
_exptl_absorpt_coefficient_mu 47.417
_exptl_absorpt_correction_T_max 0.0622
_exptl_absorpt_correction_T_min 0.0510
_exptl_absorpt_correction_type multi-scan
_exptl_absorpt_process_details SADABS
_exptl_crystal_colour silver
_exptl_crystal_density_diffrn 7.699
_exptl_crystal_description irregular
_exptl_crystal_F_000 419
_exptl_crystal_size_max 0.085
_exptl_crystal_size_mid 0.072
_exptl_crystal_size_min 0.060
_refine_diff_density_max 1.904
_refine_diff_density_min -1.256
_refine_diff_density_rms 0.367
_refine_ls_extinction_coef 0.0361(16)
_refine_ls_extinction_expression Fc^*^=kFc[1+0.001xFc^2^\l^3^/sin(2\q)]^-1/4^
_refine_ls_extinction_method SHELXL
_refine_ls_goodness_of_fit_ref 1.086
_refine_ls_matrix_type full
_refine_ls_number_parameters 14
_refine_ls_number_reflns 207
_refine_ls_number_restraints 0
_refine_ls_restrained_S_all 1.086
_refine_ls_R_factor_all 0.0199
_refine_ls_R_factor_gt 0.0174
_refine_ls_shift/su_max 0.000
_refine_ls_shift/su_mean 0.000
_refine_ls_structure_factor_coef Fsqd
_refine_ls_weighting_details 'calc w=1/[\s^2^(Fo^2^)+(0.0229P)^2^+0.0000P] where P=(Fo^2^+2Fc^2^)/3'
_refine_ls_weighting_scheme calc
_refine_ls_wR_factor_gt 0.0396
_refine_ls_wR_factor_ref 0.0412
_reflns_number_gt 195
_reflns_number_total 207
_reflns_threshold_expression >2sigma(I)
_cod_data_source_file ic400254v_si_002_1.cif
_cod_data_source_block TbAlGe
_cod_original_cell_volume 213.92(10)
_cod_database_code 4334699

loop_
_symmetry_equiv_pos_as_xyz
'x, y, z'
'-x, -y, z'
'-x, y, -z'
'x, -y, -z'
'x+1/2, y+1/2, z+1/2'
'-x+1/2, -y+1/2, z+1/2'
'-x+1/2, y+1/2, -z+1/2'
'x+1/2, -y+1/2, -z+1/2'
'-x, -y, -z'
'x, y, -z'
'x, -y, z'
'-x, y, z'
'-x+1/2, -y+1/2, -z+1/2'
'x+1/2, y+1/2, -z+1/2'
'x+1/2, -y+1/2, z+1/2'
'-x+1/2, y+1/2, z+1/2'

loop_
_atom_site_label
_atom_site_type_symbol
_atom_site_fract_x
_atom_site_fract_y
_atom_site_fract_z
_atom_site_U_iso_or_equiv
_atom_site_adp_type
_atom_site_occupancy
_atom_site_symmetry_multiplicity
_atom_site_calc_flag
_atom_site_refinement_flags
Tb1 Tb 0.0000 0.5000 0.78701(5) 0.0068(2) Uani 1 4 d S
Ge2 Ge 0.0000 0.21416(17) 0.5000 0.0077(2) Uani 1 4 d S
Al1 Al 0.0000 0.0000 0.0000 0.0082(11) Uani 0.875(11) 8 d SP
Ge1 Ge 0.0000 0.0000 0.0000 0.0082(11) Uani 0.125(11) 8 d SP

loop_
_atom_site_aniso_label
_atom_site_aniso_U_11
_atom_site_aniso_U_22
_atom_site_aniso_U_33
_atom_site_aniso_U_23
_atom_site_aniso_U_13
_atom_site_aniso_U_12
Tb1 0.0063(3) 0.0076(3) 0.0066(3) 0.000 0.000 0.000
Ge2 0.0071(5) 0.0090(5) 0.0071(5) 0.000 0.000 0.000
Al1 0.0055(17) 0.0096(17) 0.0096(17) 0.000 0.000 0.000
Ge1 0.0055(17) 0.0096(17) 0.0096(17) 0.000 0.000 0.000

loop_
_atom_type_symbol
_atom_type_description
_atom_type_scat_dispersion_real
_atom_type_scat_dispersion_imag
_atom_type_scat_source
Al Al 0.0645 0.0514 'International Tables Vol C Tables 4.2.6.8 and 6.1.1.4'
Ge Ge 0.1547 1.8001 'International Tables Vol C Tables 4.2.6.8 and 6.1.1.4'
Tb Tb -0.1723 4.1537 'International Tables Vol C Tables 4.2.6.8 and 6.1.1.4'

loop_
_geom_angle_atom_site_label_1
_geom_angle_atom_site_label_2
_geom_angle_atom_site_label_3
_geom_angle
_geom_angle_site_symmetry_1
_geom_angle_site_symmetry_3
Ge2 Tb1 Ge2 69.05(4) . 9_566
Ge2 Tb1 Ge2 137.713(13) . 5
Ge2 Tb1 Ge2 105.156(15) 9_566 5
Ge2 Tb1 Ge2 105.156(15) . 13_556
Ge2 Tb1 Ge2 137.713(13) 9_566 13_556
Ge2 Tb1 Ge2 49.92(4) 5 13_556
Ge2 Tb1 Ge2 105.156(15) . 13_456
Ge2 Tb1 Ge2 137.713(13) 9_566 13_456
Ge2 Tb1 Ge2 105.17(3) 5 13_456
Ge2 Tb1 Ge2 84.57(3) 13_556 13_456
Ge2 Tb1 Ge2 137.713(13) . 5_455
Ge2 Tb1 Ge2 105.156(15) 9_566 5_455
Ge2 Tb1 Ge2 84.57(3) 5 5_455
Ge2 Tb1 Ge2 105.17(3) 13_556 5_455
Ge2 Tb1 Ge2 49.92(4) 13_456 5_455
Ge2 Tb1 Ge1 50.465(15) . 5_455
Ge2 Tb1 Ge1 50.465(15) 9_566 5_455
Ge2 Tb1 Ge1 153.718(18) 5 5_455
Ge2 Tb1 Ge1 153.718(19) 13_556 5_455
Ge2 Tb1 Ge1 92.423(19) 13_456 5_455
Ge2 Tb1 Ge1 92.423(19) 5_455 5_455
Ge2 Tb1 Al1 50.465(15) . 5_455
Ge2 Tb1 Al1 50.465(15) 9_566 5_455
Ge2 Tb1 Al1 153.718(18) 5 5_455
Ge2 Tb1 Al1 153.718(19) 13_556 5_455
Ge2 Tb1 Al1 92.423(19) 13_456 5_455
Ge2 Tb1 Al1 92.423(19) 5_455 5_455
Ge1 Tb1 Al1 0.0 5_455 5_455
Ge2 Tb1 Ge1 50.465(15) . 5
Ge2 Tb1 Ge1 50.465(15) 9_566 5
Ge2 Tb1 Ge1 92.423(19) 5 5
Ge2 Tb1 Ge1 92.423(19) 13_556 5
Ge2 Tb1 Ge1 153.718(18) 13_456 5
Ge2 Tb1 Ge1 153.718(19) 5_455 5
Ge1 Tb1 Ge1 78.82(2) 5_455 5
Al1 Tb1 Ge1 78.82(2) 5_455 5
Ge2 Tb1 Al1 50.465(15) . 5
Ge2 Tb1 Al1 50.465(15) 9_566 5
Ge2 Tb1 Al1 92.423(19) 5 5
Ge2 Tb1 Al1 92.423(19) 13_556 5
Ge2 Tb1 Al1 153.718(18) 13_456 5
Ge2 Tb1 Al1 153.718(19) 5_455 5
Ge1 Tb1 Al1 78.82(2) 5_455 5
Al1 Tb1 Al1 78.82(2) 5_455 5
Ge1 Tb1 Al1 0.0 5 5
Ge2 Tb1 Tb1 52.810(17) . 13_456
Ge2 Tb1 Tb1 108.50(2) 9_566 13_456
Ge2 Tb1 Tb1 145.36(2) 5 13_456
Ge2 Tb1 Tb1 97.84(2) 13_556 13_456
Ge2 Tb1 Tb1 52.346(19) 13_456 13_456
Ge2 Tb1 Tb1 94.33(2) 5_455 13_456
Ge1 Tb1 Tb1 60.841(12) 5_455 13_456
Al1 Tb1 Tb1 60.841(12) 5_455 13_456
Ge1 Tb1 Tb1 102.585(17) 5 13_456
Al1 Tb1 Tb1 102.585(17) 5 13_456
Ge2 Tb1 Tb1 108.50(2) . 13_566
Ge2 Tb1 Tb1 52.810(17) 9_566 13_566
Ge2 Tb1 Tb1 52.346(19) 5 13_566
Ge2 Tb1 Tb1 94.33(2) 13_556 13_566
Ge2 Tb1 Tb1 145.36(2) 13_456 13_566
Ge2 Tb1 Tb1 97.84(2) 5_455 13_566
Ge1 Tb1 Tb1 102.585(17) 5_455 13_566
Al1 Tb1 Tb1 102.585(17) 5_455 13_566
Ge1 Tb1 Tb1 60.841(12) 5 13_566
Al1 Tb1 Tb1 60.841(12) 5 13_566
Tb1 Tb1 Tb1 159.92(3) 13_456 13_566
Ge2 Ge2 Ge1 129.93(2) 9_556 5
Ge2 Ge2 Al1 129.93(2) 9_556 5
Ge1 Ge2 Al1 0.0 5 5
Ge2 Ge2 Ge1 129.93(2) 9_556 5_455
Ge1 Ge2 Ge1 100.13(4) 5 5_455
Al1 Ge2 Ge1 100.13(4) 5 5_455
Ge2 Ge2 Al1 129.93(2) 9_556 5_455
Ge1 Ge2 Al1 100.13(4) 5 5_455
Al1 Ge2 Al1 100.13(4) 5 5_455
Ge1 Ge2 Al1 0.0 5_455 5_455
Ge2 Ge2 Tb1 124.524(19) 9_556 .
Ge1 Ge2 Tb1 68.667(19) 5 .
Al1 Ge2 Tb1 68.667(19) 5 .
Ge1 Ge2 Tb1 68.667(19) 5_455 .
Al1 Ge2 Tb1 68.667(19) 5_455 .
Ge2 Ge2 Tb1 124.523(19) 9_556 9_566
Ge1 Ge2 Tb1 68.667(19) 5 9_566
Al1 Ge2 Tb1 68.667(19) 5 9_566
Ge1 Ge2 Tb1 68.667(19) 5_455 9_566
Al1 Ge2 Tb1 68.667(19) 5_455 9_566
Tb1 Ge2 Tb1 110.95(4) . 9_566
Ge2 Ge2 Tb1 65.039(19) 9_556 5_444
Ge1 Ge2 Tb1 141.888(16) 5 5_444
Al1 Ge2 Tb1 141.888(16) 5 5_444
Ge1 Ge2 Tb1 75.815(17) 5_455 5_444
Al1 Ge2 Tb1 75.815(17) 5_455 5_444
Tb1 Ge2 Tb1 137.713(13) . 5_444
Tb1 Ge2 Tb1 74.844(15) 9_566 5_444
Ge2 Ge2 Tb1 65.039(19) 9_556 13_556
Ge1 Ge2 Tb1 75.815(17) 5 13_556
Al1 Ge2 Tb1 75.815(17) 5 13_556
Ge1 Ge2 Tb1 141.888(16) 5_455 13_556
Al1 Ge2 Tb1 141.888(16) 5_455 13_556
Tb1 Ge2 Tb1 74.844(15) . 13_556
Tb1 Ge2 Tb1 137.713(13) 9_566 13_556
Tb1 Ge2 Tb1 130.08(4) 5_444 13_556
Ge2 Ge2 Tb1 65.039(19) 9_556 13_456
Ge1 Ge2 Tb1 141.888(16) 5 13_456
Al1 Ge2 Tb1 141.888(16) 5 13_456
Ge1 Ge2 Tb1 75.815(17) 5_455 13_456
Al1 Ge2 Tb1 75.815(17) 5_455 13_456
Tb1 Ge2 Tb1 74.844(15) . 13_456
Tb1 Ge2 Tb1 137.713(13) 9_566 13_456
Tb1 Ge2 Tb1 74.83(3) 5_444 13_456
Tb1 Ge2 Tb1 84.57(3) 13_556 13_456
Ge2 Ge2 Tb1 65.039(19) 9_556 5_544
Ge1 Ge2 Tb1 75.815(17) 5 5_544
Al1 Ge2 Tb1 75.815(17) 5 5_544
Ge1 Ge2 Tb1 141.888(16) 5_455 5_544
Al1 Ge2 Tb1 141.888(16) 5_455 5_544
Tb1 Ge2 Tb1 137.713(13) . 5_544
Tb1 Ge2 Tb1 74.844(15) 9_566 5_544
Tb1 Ge2 Tb1 84.57(3) 5_444 5_544
Tb1 Ge2 Tb1 74.83(3) 13_556 5_544
Tb1 Ge2 Tb1 130.08(4) 13_456 5_544
Ge2 Al1 Ge2 180.00(3) 13 5_444
Ge2 Al1 Ge2 100.13(4) 13 13_455
Ge2 Al1 Ge2 79.87(4) 5_444 13_455
Ge2 Al1 Ge2 79.87(4) 13 5_544
Ge2 Al1 Ge2 100.13(4) 5_444 5_544
Ge2 Al1 Ge2 180.0 13_455 5_544
Ge2 Al1 Tb1 119.132(14) 13 13_455
Ge2 Al1 Tb1 60.868(14) 5_444 13_455
Ge2 Al1 Tb1 60.868(14) 13_455 13_455
Ge2 Al1 Tb1 119.132(14) 5_544 13_455
Ge2 Al1 Tb1 60.868(14) 13 5_544
Ge2 Al1 Tb1 119.132(14) 5_444 5_544
Ge2 Al1 Tb1 119.132(14) 13_455 5_544
Ge2 Al1 Tb1 60.868(14) 5_544 5_544
Tb1 Al1 Tb1 180.000(9) 13_455 5_544
Ge2 Al1 Tb1 119.132(14) 13 5_444
Ge2 Al1 Tb1 60.868(14) 5_444 5_444
Ge2 Al1 Tb1 60.868(14) 13_455 5_444
Ge2 Al1 Tb1 119.132(14) 5_544 5_444
Tb1 Al1 Tb1 101.18(2) 13_455 5_444
Tb1 Al1 Tb1 78.82(2) 5_544 5_444
Ge2 Al1 Tb1 60.868(14) 13 13
Ge2 Al1 Tb1 119.132(14) 5_444 13
Ge2 Al1 Tb1 119.132(14) 13_455 13
Ge2 Al1 Tb1 60.868(14) 5_544 13
Tb1 Al1 Tb1 78.82(2) 13_455 13
Tb1 Al1 Tb1 101.18(2) 5_544 13
Tb1 Al1 Tb1 180.0 5_444 13

loop_
_geom_bond_atom_site_label_1
_geom_bond_atom_site_label_2
_geom_bond_distance
_geom_bond_site_symmetry_2
Tb1 Ge2 3.0278(9) .
Tb1 Ge2 3.0278(9) 9_566
Tb1 Ge2 3.0466(7) 5
Tb1 Ge2 3.0466(7) 13_556
Tb1 Ge2 3.0466(7) 13_456
Tb1 Ge2 3.0466(7) 5_455
Tb1 Ge1 3.2288(7) 5_455
Tb1 Al1 3.2288(7) 5_455
Tb1 Ge1 3.2288(7) 5
Tb1 Al1 3.2288(7) 5
Tb1 Tb1 3.6914(7) 13_456
Tb1 Tb1 3.6914(7) 13_566
Ge2 Ge2 2.571(2) 9_556
Ge2 Ge1 2.6733(8) 5
Ge2 Al1 2.6733(8) 5
Ge2 Ge1 2.6733(8) 5_455
Ge2 Al1 2.6733(8) 5_455
Ge2 Tb1 3.0278(9) 9_566
Ge2 Tb1 3.0466(7) 5_444
Ge2 Tb1 3.0466(7) 13_556
Ge2 Tb1 3.0466(7) 13_456
Ge2 Tb1 3.0466(7) 5_544
Al1 Ge2 2.6733(8) 13
Al1 Ge2 2.6733(8) 5_444
Al1 Ge2 2.6733(8) 13_455
Al1 Ge2 2.6733(8) 5_544
Al1 Tb1 3.2288(7) 13_455
Al1 Tb1 3.2288(7) 5_544
Al1 Tb1 3.2288(7) 5_444
Al1 Tb1 3.2288(7) 13
